data_7034569
loop_
_publ_author_name
'Suresh, Paladugu'
'Naga Babu, Chatla'
'Sampath, Natarajan'
'Prabusankar, Ganesan'

_publ_section_title
;
 Photoluminescent calcium azolium carboxylates with diversified calcium
 coordination geometry and thermal stability.
;
_journal_issue 16
_journal_name_full 'Dalton transactions (Cambridge, England : 2003)'
_journal_page_first 7338
_journal_page_last 7346
_journal_paper_doi 10.1039/c5dt00480b
_journal_volume 44
_journal_year 2015
_chemical_formula_moiety 'Br O2, 2(Br), Br O1.77, C58 H72.4 Ca2 N8 O16.2, 4(H2 O)'
_chemical_formula_sum 'C58 H80.4 Br4 Ca2 N8 O23.97'
_chemical_formula_weight 1673.02
_chemical_name_systematic 2
_space_group_crystal_system triclinic
_space_group_IT_number 2
_space_group_name_Hall '-P 1'
_space_group_name_H-M_alt 'P -1'
_symmetry_space_group_name_Hall '-P 1'
_symmetry_space_group_name_H-M 'P -1'
_atom_sites_solution_hydrogens mixed
_atom_sites_solution_primary direct
_audit_creation_date 2015-02-09
_audit_creation_method
;
Olex2 1.2-beta
(compiled 2015.01.26 svn.r3150 for OlexSys, GUI svn.r4998)
;
_audit_update_record
;
2015-02-23 deposited with the CCDC.
2015-03-04 downloaded from the CCDC.
;
_cell_angle_alpha 94.247(4)
_cell_angle_beta 109.921(4)
_cell_angle_gamma 110.838(5)
_cell_formula_units_Z 2
_cell_length_a 14.1675(7)
_cell_length_b 16.5118(9)
_cell_length_c 17.3328(8)
_cell_measurement_reflns_used 13074
_cell_measurement_temperature 150(2)
_cell_measurement_theta_max 70.85
_cell_measurement_theta_min 3.57
_cell_volume 3473.6(4)
_computing_cell_refinement
;
CrysAlisPro, Agilent Technologies,
Version 1.171.35.19 (release 27-10-2011 CrysAlis171 .NET)
(compiled Oct 27 2011,15:02:11)
;
_computing_data_collection
;
CrysAlisPro, Agilent Technologies,
Version 1.171.35.19 (release 27-10-2011 CrysAlis171 .NET)
(compiled Oct 27 2011,15:02:11)
;
_computing_data_reduction
;
CrysAlisPro, Agilent Technologies,
Version 1.171.35.19 (release 27-10-2011 CrysAlis171 .NET)
(compiled Oct 27 2011,15:02:11)
;
_computing_molecular_graphics 'Olex2 (Dolomanov et al., 2009)'
_computing_publication_material 'Olex2 (Dolomanov et al., 2009)'
_computing_structure_refinement 'ShelXL (Sheldrick, 2008)'
_computing_structure_solution 'SIR2011 (Burla et al., 2007)'
_diffrn_ambient_temperature 150.0
_diffrn_measured_fraction_theta_full 0.999
_diffrn_measured_fraction_theta_max 0.976
_diffrn_measurement_device_type 'SuperNova, Dual, Cu at zero, Eos'
_diffrn_measurement_method '\w scans'
_diffrn_radiation_type CuK\a
_diffrn_radiation_wavelength 1.54184
_diffrn_reflns_av_R_equivalents 0.0359
_diffrn_reflns_av_unetI/netI 0.0484
_diffrn_reflns_Laue_measured_fraction_full 0.999
_diffrn_reflns_Laue_measured_fraction_max 0.976
_diffrn_reflns_limit_h_max 17
_diffrn_reflns_limit_h_min -15
_diffrn_reflns_limit_k_max 20
_diffrn_reflns_limit_k_min -19
_diffrn_reflns_limit_l_max 20
_diffrn_reflns_limit_l_min -18
_diffrn_reflns_number 26432
_diffrn_reflns_point_group_measured_fraction_full 0.999
_diffrn_reflns_point_group_measured_fraction_max 0.976
_diffrn_reflns_theta_full 67.684
_diffrn_reflns_theta_max 70.853
_diffrn_reflns_theta_min 3.569
_diffrn_source 'fine-focus sealed tube'
_exptl_absorpt_coefficient_mu 4.821
_exptl_absorpt_correction_T_max 0.560
_exptl_absorpt_correction_T_min 0.494
_exptl_absorpt_correction_type multi-scan
_exptl_absorpt_process_details
;
CrysAlisPro, Agilent Technologies,
Version 1.171.35.19 (release 27-10-2011 CrysAlis171 .NET)
(compiled Oct 27 2011,15:02:11)
Empirical absorption correction using spherical harmonics,
 implemented in SCALE3 ABSPACK scaling algorithm.
;
_exptl_crystal_colour colorless
_exptl_crystal_density_diffrn 1.600
_exptl_crystal_description Block
_exptl_crystal_F_000 1712
_exptl_crystal_size_max 0.18
_exptl_crystal_size_mid 0.13
_exptl_crystal_size_min 0.12
_refine_diff_density_max 2.649
_refine_diff_density_min -2.223
_refine_diff_density_rms 0.139
_refine_ls_extinction_method none
_refine_ls_goodness_of_fit_ref 1.023
_refine_ls_hydrogen_treatment mixed
_refine_ls_matrix_type full
_refine_ls_number_parameters 886
_refine_ls_number_reflns 13074
_refine_ls_number_restraints 7
_refine_ls_restrained_S_all 1.059
_refine_ls_R_factor_all 0.0816
_refine_ls_R_factor_gt 0.0652
_refine_ls_shift/su_max 0.001
_refine_ls_shift/su_mean 0.000
_refine_ls_structure_factor_coef Fsqd
_refine_ls_weighting_details 'w=1/[\s^2^(Fo^2^)+(0.1269P)^2^+6.8602P] where P=(Fo^2^+2Fc^2^)/3'
_refine_ls_weighting_scheme calc
_refine_ls_wR_factor_gt 0.1920
_refine_ls_wR_factor_ref 0.2107
_reflns_Friedel_coverage 0.000
_reflns_number_gt 10119
_reflns_number_total 13074
_reflns_threshold_expression 'I > 2\s(I)'
_cod_data_source_file c5dt00480b2.cif
_cod_data_source_block exp_2
_cod_depositor_comments 'Adding full bibliography for 7034568--7034573.cif.'
_cod_original_cell_volume 3473.6(3)
_cod_original_formula_sum 'C58 H80.40 Br4 Ca2 N8 O23.97'
_cod_database_code 7034569
_shelx_space_group_comment
;
The symmetry employed for this shelxl refinement is uniquely defined
by the following loop, which should always be used as a source of
symmetry information in preference to the above space-group names.
They are only intended as comments.
;
_olex2_refinement_description
;
1. Fixed Uiso
 At 1.2 times of:
  All C(H) groups, All C(H,H) groups
 At 1.5 times of:
  All C(H,H,H) groups, All O(H,H) groups
2. Restrained distances
 H7D-H3AA
 2.2 with sigma of 0.02
 H7C-H3AA
 2.2 with sigma of 0.02
 H3AB-H2AB
 2.2 with sigma of 0.02
 H17A-H29A
 2.3 with sigma of 0.02
 H10A-H27A
 2.3 with sigma of 0.02
 H25A-H2BA
 2.2 with sigma of 0.02
 H7D-H4BA
 2.2 with sigma of 0.02
3. Others
 Fixed Sof: O3A(0.7) H3AA(0.7) H3AB(0.7) O4A(0.6) H4AA(0.6) H4AB(0.6)
 O6A(0.85) O7(0.5) H7C(0.5) H7D(0.5) O1(0.77) O6B(0.15) O4B(0.4) H4BA(0.4)
 H4BB(0.4)
4.a Free rotating group:
 C19A(C20A,C21A,O2B), C22A(C23A,C24A,C25A,C26A,C27A,C28A,C29A,Ca2,O1B), O9(H9A,
 H9B), O(HA,HB), O2(H2A,H2B,O3)
4.b Rotating group:
 O1A(H1A,H1AA), O2A(H2AA,H2AB), O3A(H3AA,H3AB), O4A(H4AA,H4AB), O2B(H2BA,H2BB),
  O1B(H1BA,H1BB), O9A(H9AA,H9AB), O14(H14A,H14B), O7(H7C,H7D), O4B(H4BA,H4BB)
4.c Secondary CH2 refined with riding coordinates:
 C2A(H2AC,H2AD), C10A(H10A,H10B), C17A(H17A,H17B), C25A(H25A,H25B), C2B(H2BC,
 H2BD), C10B(H10C,H10D), C17B(H17C,H17D), C25B(H25C,H25D)
4.d Me refined with riding coordinates:
 C27A(H27A,H27B,H27C), C28A(H28A,H28B,H28C), C29A(H29A,H29B,H29C), C27B(H27D,
 H27E,H27F), C28B(H28D,H28E,H28F), C29B(H29D,H29E,H29F)
4.e Aromatic/amide H refined with riding coordinates:
 C3A(H3A), C5A(H5A), C6A(H6A), C7A(H7A), C8A(H8A), C13A(H13A), C18A(H18A),
 C20A(H20A), C21A(H21A), C22A(H22A), C23A(H23A), C3B(H3B), C5B(H5B), C6B(H6B),
 C7B(H7B), C8B(H8B), C13B(H13B), C18B(H18B), C20B(H20B), C21B(H21B), C22B(H22B),
  C23B(H23B)
;
_shelx_shelxl_version_number 2014/7
_olex2_submission_special_instructions 'No special instructions were received'

loop_
_space_group_symop_operation_xyz
'x, y, z'
'-x, -y, -z'

loop_
_atom_site_label
_atom_site_type_symbol
_atom_site_fract_x
_atom_site_fract_y
_atom_site_fract_z
_atom_site_U_iso_or_equiv
_atom_site_adp_type
_atom_site_occupancy
_atom_site_site_symmetry_order
_atom_site_calc_flag
_atom_site_refinement_flags_posn
_atom_site_refinement_flags_occupancy
_atom_site_disorder_assembly
_atom_site_disorder_group
Br1 Br -0.18450(6) -0.25555(5) 0.02712(5) 0.0567(2) Uani 1 1 d . . . .
Br2 Br 0.06242(4) 0.31118(4) 0.26592(3) 0.03237(15) Uani 1 1 d . . . .
Br3 Br -0.56500(4) -0.31100(4) 0.23485(3) 0.03330(15) Uani 1 1 d . . . .
Br4 Br -0.38641(5) 0.24465(5) 0.34046(4) 0.04715(19) Uani 1 1 d . . . .
Ca1 Ca -0.28427(8) 0.00904(7) 0.13051(6) 0.0299(2) Uani 1 1 d . . . .
O1A O -0.3865(3) -0.0354(3) -0.0167(2) 0.0463(10) Uani 1 1 d . . . .
H1A H -0.4182 -0.0976 -0.0228 0.069 Uiso 1 1 d GR . . .
H1AA H -0.4400 -0.0331 -0.0622 0.069 Uiso 1 1 d GR . A 1
O2A O -0.1717(4) -0.0477(4) 0.0712(3) 0.0653(13) Uani 1 1 d . . . .
H2AA H -0.1662 -0.1038 0.0743 0.098 Uiso 1 1 d GR . . .
H2AB H -0.1281 -0.0166 0.0421 0.098 Uiso 1 1 d DGR . . .
O3A O -0.1465(5) 0.1319(4) 0.1052(4) 0.0524(16) Uani 0.7 1 d . P B .
H3AA H -0.1762 0.1451 0.0555 0.079 Uiso 0.7 1 d DGR P . .
H3AB H -0.0912 0.1176 0.1041 0.079 Uiso 0.7 1 d DGR P . .
O4A O -0.2493(7) 0.1502(5) 0.2105(6) 0.0393(18) Uani 0.6 1 d . P B 1
H4AA H -0.2609 0.1930 0.1881 0.059 Uiso 0.6 1 d GR P B 1
H4AB H -0.1842 0.1638 0.2483 0.059 Uiso 0.6 1 d GR P B 1
O5A O -0.3521(3) -0.1502(2) 0.1138(2) 0.0379(8) Uani 1 1 d . . . .
O8 O -0.4787(3) -0.0273(3) 0.1267(2) 0.0343(8) Uani 1 1 d . . . .
O7A O -0.1486(3) -0.0021(3) 0.2556(2) 0.0314(8) Uani 1 1 d . . . .
O6A O -0.4820(6) -0.2083(4) -0.0154(3) 0.0682(19) Uani 0.85 1 d . P C 1
N1A N -0.5385(3) -0.3756(3) 0.0129(3) 0.0318(9) Uani 1 1 d . . . .
N2A N -0.7133(3) -0.4632(3) -0.0367(3) 0.0297(9) Uani 1 1 d . . . .
N3A N -0.8089(3) -0.1727(3) 0.1153(3) 0.0258(8) Uani 1 1 d . . . .
N4A N -0.6393(3) -0.0801(3) 0.1923(2) 0.0271(8) Uani 1 1 d . . . .
C1A C -0.4224(5) -0.2143(4) 0.0535(4) 0.0429(13) Uani 1 1 d . . . .
C2A C -0.4342(4) -0.3041(4) 0.0711(3) 0.0348(11) Uani 1 1 d . . . .
H2AC H -0.3725 -0.3165 0.0667 0.042 Uiso 1 1 calc R . . .
H2AD H -0.4294 -0.3037 0.1295 0.042 Uiso 1 1 calc R . . .
C3A C -0.6317(4) -0.3951(3) 0.0243(3) 0.0316(11) Uani 1 1 d . . . .
H3A H -0.6392 -0.3650 0.0692 0.038 Uiso 1 1 calc R . . .
C4A C -0.5582(4) -0.4318(3) -0.0586(3) 0.0309(10) Uani 1 1 d . . . .
C5A C -0.4894(5) -0.4405(4) -0.0973(4) 0.0387(12) Uani 1 1 d . . . .
H5A H -0.4137 -0.4021 -0.0764 0.046 Uiso 1 1 calc R . . .
C6A C -0.5391(6) -0.5088(4) -0.1681(4) 0.0460(15) Uani 1 1 d . . . .
H6A H -0.4951 -0.5178 -0.1960 0.055 Uiso 1 1 calc R . . .
C7A C -0.6519(6) -0.5659(4) -0.2011(4) 0.0449(14) Uani 1 1 d . . . .
H7A H -0.6815 -0.6112 -0.2503 0.054 Uiso 1 1 calc R . . .
C8A C -0.7194(5) -0.5570(3) -0.1630(3) 0.0365(11) Uani 1 1 d . . . .
H8A H -0.7954 -0.5949 -0.1846 0.044 Uiso 1 1 calc R . . .
C9A C -0.6701(4) -0.4890(3) -0.0907(3) 0.0302(10) Uani 1 1 d . . . .
C10A C -0.8296(4) -0.5033(3) -0.0464(3) 0.0339(11) Uani 1 1 d . . . .
H10A H -0.8505 -0.5668 -0.0443 0.041 Uiso 1 1 calc DR . . .
H10B H -0.8773 -0.5000 -0.1020 0.041 Uiso 1 1 calc R . . .
C11A C -0.8477(4) -0.4562(3) 0.0221(3) 0.0264(10) Uani 1 1 d . . . .
C12A C -0.8474(4) -0.4898(3) 0.0942(3) 0.0300(10) Uani 1 1 d . . . .
C13A C -0.8702(4) -0.4484(3) 0.1535(3) 0.0328(11) Uani 1 1 d . . . .
H13A H -0.8724 -0.4729 0.2011 0.039 Uiso 1 1 calc R . . .
C14A C -0.8899(4) -0.3726(3) 0.1459(3) 0.0307(10) Uani 1 1 d . . . .
C15A C -0.8867(4) -0.3371(3) 0.0753(3) 0.0272(10) Uani 1 1 d . . . .
C16A C -0.8647(4) -0.3781(3) 0.0132(3) 0.0267(10) Uani 1 1 d . . . .
C17A C -0.9091(4) -0.2541(3) 0.0684(4) 0.0362(12) Uani 1 1 d . . . .
H17A H -0.9383 -0.2517 0.0084 0.043 Uiso 1 1 calc DR . . .
H17B H -0.9656 -0.2571 0.0907 0.043 Uiso 1 1 calc R . . .
C18A C -0.7068(4) -0.1654(3) 0.1590(3) 0.0280(10) Uani 1 1 d . . . .
H18A H -0.6857 -0.2138 0.1653 0.034 Uiso 1 1 calc R . . .
C19A C -0.8063(2) -0.08722(18) 0.12159(17) 0.0253(9) Uani 1 1 d . . . .
C20A C -0.8911(2) -0.0589(2) 0.08898(18) 0.0271(10) Uani 1 1 d G . . .
H20A H -0.9651 -0.0994 0.0573 0.032 Uiso 1 1 calc R . . .
C21A C -0.8598(3) 0.0320(2) 0.1060(2) 0.0304(10) Uani 1 1 d G . . .
H21A H -0.9142 0.0549 0.0857 0.036 Uiso 1 1 calc R . . .
O2B O -0.3532(2) -0.0633(3) 0.4242(2) 0.0584(13) Uani 1 1 d G . . .
H2BA H -0.4223 -0.1257 0.3938 0.088 Uiso 1 1 d DGR . . .
H2BB H -0.3947 -0.0205 0.4224 0.088 Uiso 1 1 d GR . . .
C22A C -0.75149(13) 0.09093(14) 0.15162(15) 0.0325(11) Uani 1 1 d . . . .
H22A H -0.7338 0.1529 0.1607 0.039 Uiso 1 1 calc R . . .
C23A C -0.66773(11) 0.06198(12) 0.18466(13) 0.0304(10) Uani 1 1 d G . . .
H23A H -0.5937 0.1023 0.2166 0.036 Uiso 1 1 calc R . . .
C24A C -0.69926(9) -0.02913(11) 0.16794(11) 0.0237(9) Uani 1 1 d G . . .
C25A C -0.52387(7) -0.04934(8) 0.24786(7) 0.0303(11) Uani 1 1 d G . . .
H25A H -0.5144 -0.0955 0.2793 0.036 Uiso 1 1 calc DR . . .
H25B H -0.5034 0.0048 0.2894 0.036 Uiso 1 1 calc R . . .
C26A C -0.44552(8) -0.02853(8) 0.20294(6) 0.0250(9) Uani 1 1 d G . . .
C27A C -0.82008(16) -0.56990(8) 0.1099(2) 0.0421(13) Uani 1 1 d G . . .
H27A H -0.8059 -0.5919 0.0627 0.063 Uiso 1 1 calc DR . . .
H27B H -0.7546 -0.5524 0.1620 0.063 Uiso 1 1 calc R . . .
H27C H -0.8821 -0.6169 0.1150 0.063 Uiso 1 1 calc R . . .
C28A C -0.91112(8) -0.33039(15) 0.21494(16) 0.0494(15) Uani 1 1 d G . . .
H28A H -0.9236 -0.2776 0.2011 0.074 Uiso 1 1 calc R . . .
H28B H -0.9761 -0.3731 0.2203 0.074 Uiso 1 1 calc R . . .
H28C H -0.8473 -0.3131 0.2683 0.074 Uiso 1 1 calc R . . .
C29A C -0.85849(13) -0.33823(15) -0.06163(12) 0.0412(13) Uani 1 1 d G . . .
H29A H -0.8724 -0.2843 -0.0578 0.062 Uiso 1 1 calc DR . . .
H29B H -0.7852 -0.3232 -0.0619 0.062 Uiso 1 1 calc R . . .
H29C H -0.9138 -0.3813 -0.1137 0.062 Uiso 1 1 calc R . . .
Ca2 Ca -0.21205(6) -0.02404(6) 0.37100(5) 0.0238(2) Uani 1 1 d G . . .
O1B O -0.12832(8) 0.03785(9) 0.51999(5) 0.0347(8) Uani 1 1 d G . . .
H1BA H -0.0738 0.0344 0.5479 0.052 Uiso 1 1 d GR . . .
H1BB H -0.1023 0.0992 0.5321 0.052 Uiso 1 1 d GR . . .
O9A O -0.3051(3) -0.1718(3) 0.2775(2) 0.0429(9) Uani 1 1 d . . . .
H9AA H -0.3566 -0.2281 0.2762 0.064 Uiso 1 1 d GR . . .
H9AB H -0.3224 -0.1634 0.2256 0.064 Uiso 1 1 d GR . . .
O5B O -0.1660(3) 0.1364(2) 0.3858(2) 0.0359(8) Uani 1 1 d . . . .
O6 O -0.0089(3) 0.0336(2) 0.3778(2) 0.0289(7) Uani 1 1 d . . . .
O7B O -0.3486(3) -0.0129(3) 0.2481(2) 0.0325(8) Uani 1 1 d . . . .
O8B O -0.0948(3) 0.2074(3) 0.5200(2) 0.0407(9) Uani 1 1 d . . D 1
N1B N 0.0203(3) 0.3608(3) 0.4793(3) 0.0294(9) Uani 1 1 d . . . .
N2B N 0.1964(3) 0.4485(3) 0.5411(3) 0.0283(8) Uani 1 1 d . . . .
N3B N 0.3128(3) 0.1827(3) 0.3785(2) 0.0236(8) Uani 1 1 d . . . .
N4B N 0.1424(3) 0.0896(3) 0.3038(2) 0.0244(8) Uani 1 1 d . . . .
C1B C -0.1156(4) 0.2039(3) 0.4427(3) 0.0320(11) Uani 1 1 d . . . .
C2B C -0.0819(4) 0.2917(3) 0.4155(3) 0.0330(11) Uani 1 1 d . . . .
H2BC H -0.0718 0.2821 0.3624 0.040 Uiso 1 1 calc R . . .
H2BD H -0.1416 0.3126 0.4045 0.040 Uiso 1 1 calc R . . .
C3B C 0.1185(4) 0.3817(3) 0.4760(3) 0.0289(10) Uani 1 1 d . . . .
H3B H 0.1317 0.3534 0.4335 0.035 Uiso 1 1 calc R . . .
C4B C 0.0323(4) 0.4162(3) 0.5487(3) 0.0283(10) Uani 1 1 d . . . .
C5B C -0.0433(5) 0.4245(4) 0.5805(4) 0.0377(12) Uani 1 1 d . . . .
H5B H -0.1192 0.3862 0.5551 0.045 Uiso 1 1 calc R . . .
C6B C -0.0011(5) 0.4912(4) 0.6507(4) 0.0418(13) Uani 1 1 d . . . .
H6B H -0.0503 0.5002 0.6728 0.050 Uiso 1 1 calc R . . .
C7B C 0.1110(5) 0.5467(4) 0.6913(4) 0.0404(13) Uani 1 1 d . . . .
H7B H 0.1356 0.5908 0.7404 0.049 Uiso 1 1 calc R . . .
C8B C 0.1869(4) 0.5384(3) 0.6609(3) 0.0327(11) Uani 1 1 d . . . .
H8B H 0.2631 0.5755 0.6878 0.039 Uiso 1 1 calc R . . .
C9B C 0.1444(4) 0.4724(3) 0.5887(3) 0.0280(10) Uani 1 1 d . . . .
C10B C 0.3152(4) 0.4903(3) 0.5584(3) 0.0328(11) Uani 1 1 d . . . .
H10C H 0.3573 0.4786 0.6117 0.039 Uiso 1 1 calc R . . .
H10D H 0.3388 0.5555 0.5656 0.039 Uiso 1 1 calc R . . .
C11B C 0.3408(4) 0.4556(3) 0.4884(3) 0.0261(9) Uani 1 1 d . . . .
C12B C 0.3430(4) 0.4993(3) 0.4227(3) 0.0282(10) Uani 1 1 d . . . .
C13B C 0.3649(4) 0.4656(3) 0.3578(3) 0.0296(10) Uani 1 1 d . . . .
H13B H 0.3661 0.4957 0.3133 0.035 Uiso 1 1 calc R . . .
C14B C 0.3847(4) 0.3899(3) 0.3565(3) 0.0266(9) Uani 1 1 d . . . .
C15B C 0.3850(4) 0.3459(3) 0.4238(3) 0.0243(9) Uani 1 1 d . . . .
C16B C 0.3603(4) 0.3777(3) 0.4885(3) 0.0251(9) Uani 1 1 d . . . .
C17B C 0.4115(4) 0.2651(3) 0.4240(3) 0.0284(10) Uani 1 1 d . . . .
H17C H 0.4649 0.2718 0.3974 0.034 Uiso 1 1 calc R . . .
H17D H 0.4464 0.2610 0.4829 0.034 Uiso 1 1 calc R . . .
C18B C 0.2107(4) 0.1750(3) 0.3366(3) 0.0252(9) Uani 1 1 d . . . .
H18B H 0.1895 0.2235 0.3308 0.030 Uiso 1 1 calc R . . .
C19B C 0.3111(4) 0.0977(3) 0.3735(3) 0.0215(9) Uani 1 1 d . . . .
C20B C 0.3953(4) 0.0688(3) 0.4046(3) 0.0262(9) Uani 1 1 d . . . .
H20B H 0.4698 0.1094 0.4346 0.031 Uiso 1 1 calc R . . .
C21B C 0.3643(4) -0.0221(3) 0.3895(3) 0.0290(10) Uani 1 1 d . . . .
H21B H 0.4185 -0.0450 0.4107 0.035 Uiso 1 1 calc R . . .
C22B C 0.2553(4) -0.0810(3) 0.3438(3) 0.0316(11) Uani 1 1 d . . . .
H22B H 0.2379 -0.1430 0.3351 0.038 Uiso 1 1 calc R . . .
C23B C 0.1713(4) -0.0535(3) 0.3107(3) 0.0284(10) Uani 1 1 d . . . .
H23B H 0.0972 -0.0942 0.2794 0.034 Uiso 1 1 calc R . . .
C24B C 0.2029(4) 0.0383(3) 0.3266(3) 0.0231(9) Uani 1 1 d . . . .
C25B C 0.0257(4) 0.0580(3) 0.2521(3) 0.0282(10) Uani 1 1 d . . . .
H25C H 0.0051 0.0075 0.2063 0.034 Uiso 1 1 calc R . . .
H25D H 0.0122 0.1061 0.2258 0.034 Uiso 1 1 calc R . . .
C26B C -0.0476(3) 0.0282(3) 0.2999(3) 0.0217(9) Uani 1 1 d . . . .
C27B C 0.3552(4) 0.3280(4) 0.5583(3) 0.0347(11) Uani 1 1 d . . . .
H27D H 0.3372 0.3587 0.5982 0.052 Uiso 1 1 calc R . . .
H27E H 0.2986 0.2674 0.5340 0.052 Uiso 1 1 calc R . . .
H27F H 0.4266 0.3260 0.5877 0.052 Uiso 1 1 calc R . . .
C28B C 0.3991(5) 0.3527(4) 0.2811(3) 0.0351(11) Uani 1 1 d . . . .
H28D H 0.4126 0.2991 0.2895 0.053 Uiso 1 1 calc R . . .
H28E H 0.3324 0.3376 0.2305 0.053 Uiso 1 1 calc R . . .
H28F H 0.4618 0.3971 0.2743 0.053 Uiso 1 1 calc R . . .
C29B C 0.3184(4) 0.5819(3) 0.4180(4) 0.0398(13) Uani 1 1 d . . . .
H29D H 0.3047 0.5979 0.4675 0.060 Uiso 1 1 calc R . . .
H29E H 0.3814 0.6312 0.4166 0.060 Uiso 1 1 calc R . . .
H29F H 0.2533 0.5696 0.3669 0.060 Uiso 1 1 calc R . . .
O9 O 0.0633(5) 0.1966(3) 0.1079(3) 0.0539(12) Uani 1 1 d . . . .
H9A H 0.0718 0.2386 0.1463 0.081 Uiso 1 1 d G . . .
H9B H 0.1151 0.2161 0.0892 0.081 Uiso 1 1 d G . . .
O14 O -0.1470(3) -0.1269(3) 0.4455(2) 0.0392(9) Uani 1 1 d . . . .
H14A H -0.0861 -0.0978 0.4970 0.059 Uiso 1 1 d GR . . .
H14B H -0.1244 -0.1591 0.4138 0.059 Uiso 1 1 d GR . . .
O O -0.5541(4) -0.1921(3) 0.3964(3) 0.0462(10) Uani 1 1 d . . . .
HA H -0.5649 -0.2325 0.3553 0.069 Uiso 1 1 d G . . .
HB H -0.6148 -0.2039 0.4040 0.069 Uiso 1 1 d G . . .
O0B O -0.2901(4) 0.2246(4) 0.5340(4) 0.0625(14) Uani 1 1 d . . . .
O2 O -0.1232(4) -0.2672(3) 0.3631(3) 0.0586(12) Uani 1 1 d . . . .
H2A H -0.1404 -0.2553 0.3133 0.088 Uiso 1 1 d G . . .
H2B H -0.0526 -0.2399 0.3913 0.088 Uiso 1 1 d G . . .
O3 O -0.3379(4) 0.2762(3) 0.1657(4) 0.0625(13) Uani 1 1 d G . . .
O5 O -0.1131(3) -0.2291(3) 0.1622(3) 0.0512(11) Uani 1 1 d . . . .
O7 O -0.3433(10) 0.1263(9) 0.0552(9) 0.094(4) Uani 0.5 1 d . P B .
H7C H -0.3504 0.1217 -0.0056 0.140 Uiso 0.5 1 d DGR P . .
H7D H -0.2918 0.1910 0.0822 0.140 Uiso 0.5 1 d DGR P . .
O0A O -0.1137(4) -0.1843(4) 0.2296(4) 0.0699(14) Uani 1 1 d . . . .
O1 O -0.3165(6) 0.2408(9) 0.4775(6) 0.133(5) Uani 0.77 1 d . P E 1
O6B O -0.410(3) -0.211(3) -0.024(2) 0.070(11) Uani 0.15 1 d . P C -1
O4B O -0.1917(12) 0.1556(12) 0.2213(8) 0.058(4) Uani 0.4 1 d . P B -1
H4BA H -0.1719 0.2074 0.2087 0.086 Uiso 0.4 1 d DGR P B -1
H4BB H -0.1492 0.1410 0.2489 0.086 Uiso 0.4 1 d GR P B -1
H3C H -0.402(5) 0.254(4) 0.126(4) 0.026(14) Uiso 1 1 d . . . .
H3D H -0.370(8) 0.246(7) 0.195(7) 0.10(4) Uiso 1 1 d . . . .

loop_
_atom_site_aniso_label
_atom_site_aniso_U_11
_atom_site_aniso_U_22
_atom_site_aniso_U_33
_atom_site_aniso_U_23
_atom_site_aniso_U_13
_atom_site_aniso_U_12
Br1 0.0406(4) 0.0577(4) 0.0724(5) 0.0012(4) 0.0291(3) 0.0166(3)
Br2 0.0329(3) 0.0396(3) 0.0252(3) 0.0065(2) 0.0099(2) 0.0171(2)
Br3 0.0311(3) 0.0400(3) 0.0248(3) 0.0026(2) 0.0078(2) 0.0138(2)
Br4 0.0336(3) 0.0601(4) 0.0495(4) 0.0154(3) 0.0187(3) 0.0181(3)
Ca1 0.0207(4) 0.0418(6) 0.0193(5) 0.0068(4) 0.0076(4) 0.0042(4)
O1A 0.045(2) 0.068(3) 0.0261(19) 0.0182(19) 0.0071(17) 0.029(2)
O2A 0.064(3) 0.077(3) 0.061(3) 0.017(3) 0.032(3) 0.027(3)
O3A 0.059(4) 0.048(3) 0.074(4) 0.036(3) 0.043(4) 0.028(3)
O4A 0.052(5) 0.035(4) 0.040(4) 0.010(3) 0.023(4) 0.022(4)
O5A 0.035(2) 0.037(2) 0.0243(18) 0.0010(15) 0.0041(15) 0.0043(16)
O8 0.0269(17) 0.055(2) 0.0234(17) 0.0167(16) 0.0099(14) 0.0173(17)
O7A 0.0178(16) 0.053(2) 0.0212(16) 0.0108(15) 0.0075(13) 0.0117(15)
O6A 0.089(5) 0.039(3) 0.035(3) 0.005(2) -0.010(3) 0.014(3)
N1A 0.024(2) 0.039(2) 0.029(2) 0.0007(18) 0.0106(17) 0.0101(18)
N2A 0.023(2) 0.036(2) 0.028(2) 0.0019(18) 0.0082(17) 0.0119(18)
N3A 0.0147(17) 0.026(2) 0.032(2) 0.0048(17) 0.0038(16) 0.0090(16)
N4A 0.0196(19) 0.036(2) 0.025(2) 0.0083(17) 0.0085(16) 0.0100(17)
C1A 0.049(3) 0.035(3) 0.032(3) 0.002(2) 0.008(3) 0.012(3)
C2A 0.027(2) 0.038(3) 0.037(3) 0.005(2) 0.013(2) 0.011(2)
C3A 0.026(2) 0.037(3) 0.027(2) 0.000(2) 0.007(2) 0.012(2)
C4A 0.034(3) 0.032(3) 0.029(3) 0.007(2) 0.014(2) 0.014(2)
C5A 0.049(3) 0.039(3) 0.041(3) 0.013(2) 0.029(3) 0.020(3)
C6A 0.066(4) 0.043(3) 0.053(4) 0.017(3) 0.044(3) 0.028(3)
C7A 0.065(4) 0.039(3) 0.040(3) 0.008(3) 0.030(3) 0.023(3)
C8A 0.043(3) 0.031(3) 0.031(3) 0.003(2) 0.014(2) 0.012(2)
C9A 0.037(3) 0.031(2) 0.029(3) 0.008(2) 0.015(2) 0.018(2)
C10A 0.021(2) 0.035(3) 0.035(3) -0.006(2) 0.007(2) 0.005(2)
C11A 0.016(2) 0.027(2) 0.026(2) 0.0008(19) 0.0026(18) 0.0042(18)
C12A 0.018(2) 0.025(2) 0.039(3) 0.011(2) 0.006(2) 0.0046(18)
C13A 0.029(2) 0.030(3) 0.033(3) 0.010(2) 0.013(2) 0.003(2)
C14A 0.021(2) 0.031(2) 0.034(3) 0.002(2) 0.012(2) 0.0029(19)
C15A 0.017(2) 0.023(2) 0.034(3) 0.0022(19) 0.0052(19) 0.0059(18)
C16A 0.022(2) 0.026(2) 0.030(2) 0.010(2) 0.0067(19) 0.0100(18)
C17A 0.020(2) 0.025(2) 0.049(3) -0.001(2) 0.001(2) 0.007(2)
C18A 0.017(2) 0.033(2) 0.031(3) 0.007(2) 0.0067(19) 0.0105(19)
C19A 0.024(2) 0.025(2) 0.025(2) 0.0036(18) 0.0087(19) 0.0093(19)
C20A 0.023(2) 0.029(2) 0.026(2) 0.0045(19) 0.0051(19) 0.0119(19)
C21A 0.038(3) 0.035(3) 0.025(2) 0.008(2) 0.012(2) 0.022(2)
O2B 0.030(2) 0.104(4) 0.034(2) 0.019(2) 0.0168(18) 0.015(2)
C22A 0.045(3) 0.026(2) 0.025(2) 0.005(2) 0.015(2) 0.013(2)
C23A 0.027(2) 0.026(2) 0.027(2) 0.001(2) 0.009(2) 0.001(2)
C24A 0.020(2) 0.030(2) 0.019(2) 0.0056(18) 0.0075(17) 0.0077(18)
C25A 0.015(2) 0.051(3) 0.022(2) 0.009(2) 0.0064(18) 0.011(2)
C26A 0.017(2) 0.035(2) 0.025(2) 0.011(2) 0.0083(18) 0.0120(19)
C27A 0.039(3) 0.032(3) 0.055(4) 0.017(3) 0.017(3) 0.015(2)
C28A 0.047(3) 0.039(3) 0.056(4) -0.006(3) 0.032(3) 0.002(3)
C29A 0.045(3) 0.046(3) 0.032(3) 0.017(3) 0.011(2) 0.020(3)
Ca2 0.0166(4) 0.0337(5) 0.0177(4) 0.0070(4) 0.0055(3) 0.0073(4)
O1B 0.042(2) 0.041(2) 0.0234(17) 0.0094(15) 0.0088(15) 0.0227(17)
O9A 0.045(2) 0.036(2) 0.0280(19) 0.0037(16) 0.0032(17) 0.0063(18)
O5B 0.040(2) 0.0349(19) 0.0261(18) 0.0059(15) 0.0085(16) 0.0126(17)
O6 0.0264(17) 0.0410(19) 0.0216(16) 0.0106(14) 0.0103(14) 0.0147(15)
O7B 0.0187(16) 0.052(2) 0.0248(17) 0.0119(16) 0.0083(14) 0.0118(15)
O8B 0.046(2) 0.040(2) 0.031(2) 0.0070(17) 0.0121(17) 0.0148(18)
N1B 0.025(2) 0.031(2) 0.030(2) 0.0068(17) 0.0124(17) 0.0084(17)
N2B 0.026(2) 0.029(2) 0.025(2) 0.0003(17) 0.0082(17) 0.0082(17)
N3B 0.0180(18) 0.0251(19) 0.027(2) 0.0064(16) 0.0086(16) 0.0084(15)
N4B 0.0173(18) 0.029(2) 0.0237(19) 0.0072(16) 0.0077(15) 0.0067(16)
C1B 0.032(3) 0.033(3) 0.030(3) 0.005(2) 0.011(2) 0.013(2)
C2B 0.028(3) 0.036(3) 0.033(3) 0.007(2) 0.012(2) 0.011(2)
C3B 0.023(2) 0.031(2) 0.029(2) 0.002(2) 0.009(2) 0.009(2)
C4B 0.027(2) 0.031(2) 0.030(2) 0.008(2) 0.014(2) 0.013(2)
C5B 0.038(3) 0.036(3) 0.049(3) 0.014(3) 0.029(3) 0.015(2)
C6B 0.054(3) 0.039(3) 0.050(3) 0.013(3) 0.036(3) 0.022(3)
C7B 0.055(4) 0.037(3) 0.039(3) 0.009(2) 0.024(3) 0.025(3)
C8B 0.038(3) 0.027(2) 0.032(3) 0.003(2) 0.013(2) 0.013(2)
C9B 0.032(2) 0.028(2) 0.027(2) 0.009(2) 0.014(2) 0.014(2)
C10B 0.023(2) 0.034(3) 0.032(3) -0.001(2) 0.006(2) 0.008(2)
C11B 0.015(2) 0.026(2) 0.029(2) 0.0007(19) 0.0039(18) 0.0044(18)
C12B 0.018(2) 0.019(2) 0.038(3) 0.006(2) 0.0063(19) 0.0014(17)
C13B 0.022(2) 0.029(2) 0.031(3) 0.009(2) 0.007(2) 0.0056(19)
C14B 0.018(2) 0.025(2) 0.028(2) 0.0040(19) 0.0066(18) 0.0031(18)
C15B 0.018(2) 0.022(2) 0.025(2) 0.0021(18) 0.0066(18) 0.0024(18)
C16B 0.018(2) 0.024(2) 0.029(2) 0.0059(19) 0.0073(18) 0.0059(18)
C17B 0.019(2) 0.026(2) 0.033(3) 0.001(2) 0.0050(19) 0.0066(19)
C18B 0.019(2) 0.032(2) 0.028(2) 0.011(2) 0.0101(19) 0.0135(19)
C19B 0.023(2) 0.022(2) 0.021(2) 0.0056(17) 0.0107(18) 0.0095(18)
C20B 0.025(2) 0.032(2) 0.024(2) 0.0068(19) 0.0094(19) 0.014(2)
C21B 0.036(3) 0.032(3) 0.026(2) 0.010(2) 0.013(2) 0.020(2)
C22B 0.043(3) 0.028(2) 0.024(2) 0.006(2) 0.013(2) 0.015(2)
C23B 0.030(2) 0.026(2) 0.022(2) 0.0031(19) 0.010(2) 0.005(2)
C24B 0.020(2) 0.029(2) 0.018(2) 0.0055(18) 0.0079(17) 0.0077(18)
C25B 0.018(2) 0.040(3) 0.023(2) 0.012(2) 0.0073(19) 0.008(2)
C26B 0.019(2) 0.027(2) 0.019(2) 0.0067(17) 0.0068(17) 0.0097(18)
C27B 0.028(3) 0.041(3) 0.031(3) 0.011(2) 0.011(2) 0.010(2)
C28B 0.040(3) 0.038(3) 0.033(3) 0.011(2) 0.020(2) 0.017(2)
C29B 0.031(3) 0.030(3) 0.058(4) 0.013(3) 0.014(3) 0.014(2)
O9 0.092(4) 0.035(2) 0.051(3) 0.015(2) 0.044(3) 0.027(2)
O14 0.040(2) 0.039(2) 0.0310(19) 0.0103(16) 0.0055(16) 0.0152(17)
O 0.056(3) 0.035(2) 0.056(3) 0.0054(19) 0.040(2) 0.0118(19)
O0B 0.066(3) 0.085(4) 0.064(3) 0.038(3) 0.040(3) 0.042(3)
O2 0.054(3) 0.057(3) 0.059(3) 0.004(2) 0.016(2) 0.023(2)
O3 0.054(3) 0.058(3) 0.064(3) 0.011(3) 0.017(3) 0.016(3)
O5 0.0228(19) 0.085(3) 0.039(2) 0.014(2) 0.0112(17) 0.015(2)
O7 0.068(7) 0.106(10) 0.103(10) 0.054(8) 0.035(7) 0.024(7)
O0A 0.061(3) 0.071(3) 0.071(3) 0.000(3) 0.023(3) 0.024(3)
O1 0.036(4) 0.240(13) 0.066(5) -0.034(7) 0.028(4) -0.001(6)
O6B 0.07(2) 0.11(3) 0.06(2) 0.01(2) 0.028(18) 0.06(2)
O4B 0.065(9) 0.071(9) 0.023(6) 0.007(6) 0.013(7) 0.016(9)

loop_
_atom_type_symbol
_atom_type_description
_atom_type_scat_dispersion_real
_atom_type_scat_dispersion_imag
_atom_type_scat_source
C C 0.0181 0.0091 'International Tables Vol C Tables 4.2.6.8 and 6.1.1.4'
H H 0.0000 0.0000 'International Tables Vol C Tables 4.2.6.8 and 6.1.1.4'
Br Br -0.6763 1.2805 'International Tables Vol C Tables 4.2.6.8 and 6.1.1.4'
Ca Ca 0.3641 1.2855 'International Tables Vol C Tables 4.2.6.8 and 6.1.1.4'
N N 0.0311 0.0180 'International Tables Vol C Tables 4.2.6.8 and 6.1.1.4'
O O 0.0492 0.0322 'International Tables Vol C Tables 4.2.6.8 and 6.1.1.4'

loop_
_geom_angle_atom_site_label_1
_geom_angle_atom_site_label_2
_geom_angle_atom_site_label_3
_geom_angle
O1A Ca1 H1A 20.2
O1A Ca1 O2A 74.84(16)
O1A Ca1 O3A 88.1(2)
O1A Ca1 O4A 121.7(2)
O1A Ca1 H4AB 135.9
O1A Ca1 O5A 80.27(14)
O1A Ca1 O8 80.31(13)
O1A Ca1 O7A 149.50(14)
O1A Ca1 C26A 105.10(11)
O1A Ca1 Ca2 154.17(12)
O1A Ca1 O7B 129.73(14)
O1A Ca1 O7 63.0(4)
O1A Ca1 O4B 129.6(4)
O1A Ca1 H4BB 143.6
H1A Ca1 H4AB 154.9
H1A Ca1 H4BB 163.6
O2A Ca1 H1A 71.5
O2A Ca1 H4AB 120.2
O2A Ca1 O8 143.95(15)
O2A Ca1 C26A 147.85(13)
O2A Ca1 Ca2 107.66(12)
O2A Ca1 O7 113.8(3)
O2A Ca1 H4BB 106.6
O3A Ca1 H1A 104.9
O3A Ca1 O2A 69.35(18)
O3A Ca1 H4AB 64.3
O3A Ca1 O8 135.84(17)
O3A Ca1 C26A 142.33(15)
O3A Ca1 Ca2 117.20(17)
O3A Ca1 O7B 134.60(19)
O3A Ca1 O7 61.0(3)
O3A Ca1 H4BB 60.4
O4A Ca1 H1A 138.3
O4A Ca1 O2A 134.0(2)
O4A Ca1 O3A 68.9(2)
O4A Ca1 H4AB 18.2
O4A Ca1 O8 81.5(2)
O4A Ca1 O7A 86.7(2)
O4A Ca1 C26A 74.26(19)
O4A Ca1 Ca2 75.8(2)
O4A Ca1 O7B 69.4(2)
O4A Ca1 O7 58.9(4)
O4A Ca1 H4BB 33.3
H4AB Ca1 H4BB 15.2
O5A Ca1 H1A 60.1
O5A Ca1 O2A 71.03(15)
O5A Ca1 O3A 140.35(18)
O5A Ca1 O4A 147.7(2)
O5A Ca1 H4AB 142.7
O5A Ca1 O8 79.44(13)
O5A Ca1 O7A 79.58(13)
O5A Ca1 C26A 77.25(10)
O5A Ca1 Ca2 76.57(9)
O5A Ca1 O7B 78.28(13)
O5A Ca1 O7 138.4(3)
O5A Ca1 O4B 149.6(4)
O5A Ca1 H4BB 135.5
O8 Ca1 H1A 76.2
O8 Ca1 H4AB 95.9
O8 Ca1 C26A 25.74(8)
O8 Ca1 Ca2 84.34(8)
O8 Ca1 O7 75.9(3)
O8 Ca1 H4BB 108.9
O7A Ca1 H1A 134.8
O7A Ca1 O2A 77.08(14)
O7A Ca1 O3A 93.04(18)
O7A Ca1 H4AB 70.0
O7A Ca1 O8 117.85(11)
O7A Ca1 C26A 92.47(8)
O7A Ca1 Ca2 33.89(8)
O7A Ca1 O7B 67.31(11)
O7A Ca1 O7 141.8(3)
O7A Ca1 H4BB 57.5
C26A Ca1 H1A 97.2
C26A Ca1 H4AB 82.9
C26A Ca1 Ca2 58.7
C26A Ca1 H4BB 92.3
Ca2 Ca1 H1A 134.8
Ca2 Ca1 H4AB 66.1
Ca2 Ca1 H4BB 61.5
O7B Ca1 H1A 118.1
O7B Ca1 O2A 136.37(15)
O7B Ca1 H4AB 70.5
O7B Ca1 O8 51.36(11)
O7B Ca1 C26A 25.62(8)
O7B Ca1 Ca2 33.42(8)
O7B Ca1 O7 109.8(3)
O7B Ca1 H4BB 74.9
O7 Ca1 H1A 81.6
O7 Ca1 H4AB 73.4
O7 Ca1 C26A 93.3(3)
O7 Ca1 Ca2 132.4(3)
O7 Ca1 H4BB 84.6
O4B Ca1 H1A 149.3
O4B Ca1 O2A 117.4(4)
O4B Ca1 O3A 57.9(4)
O4B Ca1 O4A 17.7(3)
O4B Ca1 H4AB 7.2
O4B Ca1 O8 98.6(4)
O4B Ca1 O7A 74.6(4)
O4B Ca1 C26A 88.0(4)
O4B Ca1 Ca2 73.1(4)
O4B Ca1 O7B 77.1(4)
O4B Ca1 O7 67.9(5)
O4B Ca1 H4BB 17.5
Ca1 O1A H1A 99.9
Ca1 O1A H1AA 148.5
H1A O1A H1AA 96.4
Ca1 O2A H2AA 125.3
Ca1 O2A H2AB 125.7
H2AA O2A H2AB 109.0
Ca1 O3A H3AA 111.1
Ca1 O3A H3AB 110.7
H3AA O3A H3AB 107.8
Ca1 O4A H4AA 124.2
Ca1 O4A H4AB 101.1
H4AA O4A H4AB 116.3
O4B O4A Ca1 81.1(16)
O4B O4A H4AA 111.1
O4B O4A H4AB 30.6
C1A O5A Ca1 133.4(4)
C26A O8 Ca1 90.33(18)
Ca1 O7A Ca2 112.69(13)
C26B O7A Ca1 143.4(3)
C26B O7A Ca2 97.1(3)
O6B O6A C1A 74(2)
C3A N1A C2A 122.5(4)
C3A N1A C4A 109.1(4)
C4A N1A C2A 128.4(4)
C3A N2A C9A 107.8(4)
C3A N2A C10A 126.3(4)
C9A N2A C10A 125.9(4)
C18A N3A C17A 128.4(4)
C18A N3A C19A 107.6(4)
C19A N3A C17A 124.0(3)
C18A N4A C24A 108.3(3)
C18A N4A C25A 124.0(4)
C24A N4A C25A 127.6(3)
O5A C1A C2A 114.6(5)
O5A C1A O6B 115.3(18)
O6A C1A O5A 125.6(6)
O6A C1A C2A 119.7(5)
O6A C1A O6B 47.9(13)
O6B C1A C2A 108.6(17)
N1A C2A C1A 112.7(5)
N1A C2A H2AC 109.0
N1A C2A H2AD 109.0
C1A C2A H2AC 109.0
C1A C2A H2AD 109.0
H2AC C2A H2AD 107.8
N1A C3A N2A 110.3(4)
N1A C3A H3A 124.9
N2A C3A H3A 124.9
N1A C4A C5A 132.3(5)
N1A C4A C9A 106.4(4)
C5A C4A C9A 121.3(5)
C4A C5A H5A 122.2
C6A C5A C4A 115.6(5)
C6A C5A H5A 122.2
C5A C6A H6A 118.4
C5A C6A C7A 123.2(5)
C7A C6A H6A 118.4
C6A C7A H7A 119.4
C8A C7A C6A 121.1(5)
C8A C7A H7A 119.4
C7A C8A H8A 121.8
C7A C8A C9A 116.3(5)
C9A C8A H8A 121.8
N2A C9A C4A 106.4(4)
N2A C9A C8A 131.1(5)
C8A C9A C4A 122.5(5)
N2A C10A H10A 109.3
N2A C10A H10B 109.3
N2A C10A C11A 111.5(4)
H10A C10A H10B 108.0
C11A C10A H10A 109.3
C11A C10A H10B 109.3
C12A C11A C10A 120.7(4)
C12A C11A C16A 119.8(5)
C16A C11A C10A 119.5(4)
C11A C12A C27A 121.6(5)
C13A C12A C11A 119.6(4)
C13A C12A C27A 118.8(4)
C12A C13A H13A 118.9
C12A C13A C14A 122.1(5)
C14A C13A H13A 118.9
C13A C14A C15A 118.5(5)
C13A C14A C28A 118.5(4)
C15A C14A C28A 123.0(4)
C14A C15A C16A 120.9(4)
C14A C15A C17A 117.3(5)
C16A C15A C17A 121.8(5)
C11A C16A C15A 119.0(4)
C11A C16A C29A 120.4(4)
C15A C16A C29A 120.6(4)
N3A C17A C15A 111.8(4)
N3A C17A H17A 109.3
N3A C17A H17B 109.3
C15A C17A H17A 109.3
C15A C17A H17B 109.3
H17A C17A H17B 107.9
N3A C18A H18A 125.0
N4A C18A N3A 110.0(4)
N4A C18A H18A 125.0
N3A C19A C20A 130.2(2)
C24A C19A N3A 107.2(2)
C24A C19A C20A 122.63(14)
C19A C20A H20A 122.3
C21A C20A C19A 115.4
C21A C20A H20A 122.3
C20A C21A H21A 119.0
C20A C21A C22A 122.06(14)
C22A C21A H21A 119.0
H2BA O2B H2BB 99.9
Ca2 O2B H2BA 117.3
Ca2 O2B H2BB 117.5
C21A C22A H22A 119.0
C21A C22A C23A 122.07(13)
C23A C22A H22A 119.0
C22A C23A H23A 122.1
C24A C23A C22A 115.8
C24A C23A H23A 122.1
C19A C24A N4A 106.9(2)
C19A C24A C23A 122.00(13)
C23A C24A N4A 131.09(17)
N4A C25A H25A 108.7
N4A C25A H25B 108.7
N4A C25A C26A 114.33(16)
H25A C25A H25B 107.6
C26A C25A H25A 108.7
C26A C25A H25B 108.7
O8 C26A Ca1 63.93(16)
O8 C26A C25A 120.84(17)
C25A C26A Ca1 175.1
O7B C26A Ca1 60.38(16)
O7B C26A O8 124.3(2)
O7B C26A C25A 114.87(16)
C12A C27A H27A 109.5
C12A C27A H27B 109.5
C12A C27A H27C 109.5
H27A C27A H27B 109.5
H27A C27A H27C 109.5
H27B C27A H27C 109.5
C14A C28A H28A 109.5
C14A C28A H28B 109.5
C14A C28A H28C 109.5
H28A C28A H28B 109.5
H28A C28A H28C 109.5
H28B C28A H28C 109.5
C16A C29A H29A 109.5
C16A C29A H29B 109.5
C16A C29A H29C 109.5
H29A C29A H29B 109.5
H29A C29A H29C 109.5
H29B C29A H29C 109.5
O7A Ca2 Ca1 33.42(8)
O7A Ca2 O5B 81.87(13)
O7A Ca2 O6 51.11(10)
O7A Ca2 C26B 25.48(11)
O2B Ca2 Ca1 119.34(7)
O2B Ca2 O7A 152.01(10)
O2B Ca2 O1B 71.83(9)
O2B Ca2 O9A 89.18(16)
O2B Ca2 O5B 99.31(16)
O2B Ca2 O6 156.84(10)
O2B Ca2 O7B 84.89(10)
O2B Ca2 C26B 176.75(12)
O2B Ca2 O14 87.84(13)
O1B Ca2 Ca1 150.2
O1B Ca2 O7A 134.06(8)
O1B Ca2 O9A 137.38(10)
O1B Ca2 O5B 74.49(9)
O1B Ca2 O6 85.75(8)
O1B Ca2 O7B 137.75(9)
O1B Ca2 C26B 109.92(9)
O1B Ca2 O14 70.53(10)
O9A Ca2 Ca1 72.38(9)
O9A Ca2 O7A 76.53(13)
O9A Ca2 O5B 147.64(13)
O9A Ca2 O6 104.19(13)
O9A Ca2 C26B 91.15(14)
O9A Ca2 O14 70.98(13)
O5B Ca2 Ca1 76.29(9)
O5B Ca2 O6 79.57(12)
O5B Ca2 C26B 78.74(13)
O6 Ca2 Ca1 83.12(7)
O6 Ca2 C26B 25.67(11)
O7B Ca2 Ca1 34.83(8)
O7B Ca2 O7A 68.25(11)
O7B Ca2 O9A 74.54(13)
O7B Ca2 O5B 75.20(13)
O7B Ca2 O6 116.64(11)
O7B Ca2 C26B 92.08(12)
O7B Ca2 O14 144.83(14)
C26B Ca2 Ca1 57.76(9)
O14 Ca2 Ca1 133.43(10)
O14 Ca2 O7A 109.34(13)
O14 Ca2 O5B 139.97(13)
O14 Ca2 O6 79.05(12)
O14 Ca2 C26B 95.33(13)
Ca2 O1B H1BA 120.3
Ca2 O1B H1BB 112.1
H1BA O1B H1BB 97.4
Ca2 O9A H9AA 136.0
Ca2 O9A H9AB 106.4
H9AA O9A H9AB 108.2
C1B O5B Ca2 137.7(3)
C26B O6 Ca2 88.2(3)
C26A O7B Ca1 94.00(18)
C26A O7B Ca2 151.8(2)
Ca2 O7B Ca1 111.74(13)
C3B N1B C2B 123.6(4)
C3B N1B C4B 108.5(4)
C4B N1B C2B 127.9(4)
C3B N2B C9B 107.3(4)
C3B N2B C10B 126.4(4)
C9B N2B C10B 126.2(4)
C18B N3B C17B 127.4(4)
C18B N3B C19B 108.0(4)
C19B N3B C17B 124.7(4)
C18B N4B C24B 108.2(4)
C18B N4B C25B 124.7(4)
C24B N4B C25B 127.1(4)
O5B C1B O8B 126.6(5)
O5B C1B C2B 116.0(5)
O8B C1B C2B 117.3(5)
N1B C2B C1B 112.5(4)
N1B C2B H2BC 109.1
N1B C2B H2BD 109.1
C1B C2B H2BC 109.1
C1B C2B H2BD 109.1
H2BC C2B H2BD 107.8
N1B C3B N2B 110.7(4)
N1B C3B H3B 124.6
N2B C3B H3B 124.6
N1B C4B C5B 132.4(5)
N1B C4B C9B 106.9(4)
C9B C4B C5B 120.7(5)
C4B C5B H5B 122.0
C6B C5B C4B 116.0(5)
C6B C5B H5B 122.0
C5B C6B H6B 118.4
C5B C6B C7B 123.3(5)
C7B C6B H6B 118.4
C6B C7B H7B 119.4
C8B C7B C6B 121.2(5)
C8B C7B H7B 119.4
C7B C8B H8B 122.1
C7B C8B C9B 115.8(5)
C9B C8B H8B 122.1
N2B C9B C4B 106.6(4)
C8B C9B N2B 130.4(5)
C8B C9B C4B 123.0(5)
N2B C10B H10C 109.2
N2B C10B H10D 109.2
N2B C10B C11B 112.0(4)
H10C C10B H10D 107.9
C11B C10B H10C 109.2
C11B C10B H10D 109.2
C12B C11B C10B 120.3(4)
C12B C11B C16B 119.9(4)
C16B C11B C10B 119.7(4)
C11B C12B C29B 121.9(5)
C13B C12B C11B 119.7(4)
C13B C12B C29B 118.4(5)
C12B C13B H13B 119.2
C14B C13B C12B 121.7(5)
C14B C13B H13B 119.2
C13B C14B C15B 119.2(5)
C13B C14B C28B 119.1(4)
C15B C14B C28B 121.6(4)
C14B C15B C17B 119.0(4)
C16B C15B C14B 119.8(4)
C16B C15B C17B 121.2(4)
C11B C16B C27B 120.6(4)
C15B C16B C11B 119.7(4)
C15B C16B C27B 119.7(4)
N3B C17B C15B 111.9(4)
N3B C17B H17C 109.2
N3B C17B H17D 109.2
C15B C17B H17C 109.2
C15B C17B H17D 109.2
H17C C17B H17D 107.9
N3B C18B N4B 110.4(4)
N3B C18B H18B 124.8
N4B C18B H18B 124.8
N3B C19B C20B 131.1(4)
C24B C19B N3B 107.1(4)
C24B C19B C20B 121.7(4)
C19B C20B H20B 121.9
C21B C20B C19B 116.2(4)
C21B C20B H20B 121.9
C20B C21B H21B 119.2
C20B C21B C22B 121.5(4)
C22B C21B H21B 119.2
C21B C22B H22B 118.5
C23B C22B C21B 123.0(5)
C23B C22B H22B 118.5
C22B C23B H23B 122.4
C22B C23B C24B 115.2(4)
C24B C23B H23B 122.4
C19B C24B N4B 106.3(4)
C19B C24B C23B 122.3(4)
C23B C24B N4B 131.4(4)
N4B C25B H25C 108.7
N4B C25B H25D 108.7
N4B C25B C26B 114.1(4)
H25C C25B H25D 107.6
C26B C25B H25C 108.7
C26B C25B H25D 108.7
O7A C26B Ca2 57.5(2)
O7A C26B C25B 114.7(4)
O6 C26B O7A 123.4(4)
O6 C26B Ca2 66.1(2)
O6 C26B C25B 121.8(4)
C25B C26B Ca2 171.4(3)
C16B C27B H27D 109.5
C16B C27B H27E 109.5
C16B C27B H27F 109.5
H27D C27B H27E 109.5
H27D C27B H27F 109.5
H27E C27B H27F 109.5
C14B C28B H28D 109.5
C14B C28B H28E 109.5
C14B C28B H28F 109.5
H28D C28B H28E 109.5
H28D C28B H28F 109.5
H28E C28B H28F 109.5
C12B C29B H29D 109.5
C12B C29B H29E 109.5
C12B C29B H29F 109.5
H29D C29B H29E 109.5
H29D C29B H29F 109.5
H29E C29B H29F 109.5
H9A O9 H9B 109.4
Ca2 O14 H14A 113.0
Ca2 O14 H14B 112.2
H14A O14 H14B 105.8
HA O HB 109.5
H2A O2 H2B 109.3
H3C O3 H3D 85(7)
O0A O5 Br1 140.6(4)
Ca1 O7 H7C 115.5
Ca1 O7 H7D 115.6
H7C O7 H7D 102.6
O0B O1 Br4 167.2(12)
O6A O6B C1A 57.7(17)
Ca1 O4B H4BA 129.6
Ca1 O4B H4BB 88.7
O4A O4B Ca1 81.2(16)
O4A O4B H4BA 93.5
O4A O4B H4BB 141.4
H4BA O4B H4BB 120.7

loop_
_geom_bond_atom_site_label_1
_geom_bond_atom_site_label_2
_geom_bond_distance
Br1 O5 2.148(4)
Br4 O1 2.256(11)
Ca1 O1A 2.365(4)
Ca1 H1A 2.6940
Ca1 O2A 2.553(5)
Ca1 O3A 2.453(6)
Ca1 O4A 2.415(8)
Ca1 H4AB 2.7179
Ca1 O5A 2.413(4)
Ca1 O8 2.579(4)
Ca1 O7A 2.428(3)
Ca1 C26A 2.8707(15)
Ca1 Ca2 4.0679(13)
Ca1 O7B 2.502(3)
Ca1 O7 2.633(12)
Ca1 O4B 2.414(16)
Ca1 H4BB 2.5130
O1A H1A 0.9448
O1A H1AA 0.9027
O2A H2AA 0.9613
O2A H2AB 0.9613
O3A H3AA 0.9015
O3A H3AB 0.9009
O4A H4AA 0.8699
O4A H4AB 0.8666
O4A O4B 0.742(14)
O5A C1A 1.257(7)
O8 C26A 1.247(3)
O7A Ca2 2.459(3)
O7A C26B 1.254(5)
O6A C1A 1.242(8)
O6A O6B 1.09(3)
N1A C2A 1.470(7)
N1A C3A 1.330(6)
N1A C4A 1.374(7)
N2A C3A 1.335(7)
N2A C9A 1.397(6)
N2A C10A 1.482(6)
N3A C17A 1.476(6)
N3A C18A 1.340(6)
N3A C19A 1.394(5)
N4A C18A 1.332(6)
N4A C24A 1.388(4)
N4A C25A 1.457(4)
C1A C2A 1.498(8)
C1A O6B 1.41(4)
C2A H2AC 0.9900
C2A H2AD 0.9900
C3A H3A 0.9500
C4A C5A 1.396(7)
C4A C9A 1.404(7)
C5A H5A 0.9500
C5A C6A 1.385(8)
C6A H6A 0.9500
C6A C7A 1.412(9)
C7A H7A 0.9500
C7A C8A 1.375(8)
C8A H8A 0.9500
C8A C9A 1.398(7)
C10A H10A 0.9900
C10A H10B 0.9900
C10A C11A 1.514(7)
C11A C12A 1.404(7)
C11A C16A 1.404(7)
C12A C13A 1.380(8)
C12A C27A 1.523(5)
C13A H13A 0.9500
C13A C14A 1.383(7)
C14A C15A 1.402(7)
C14A C28A 1.510(6)
C15A C16A 1.409(7)
C15A C17A 1.517(6)
C16A C29A 1.512(5)
C17A H17A 0.9900
C17A H17B 0.9900
C18A H18A 0.9500
C19A C20A 1.3996
C19A C24A 1.373(3)
C20A H20A 0.9500
C20A C21A 1.3813
C21A H21A 0.9500
C21A C22A 1.387(4)
O2B H2BA 1.0714
O2B H2BB 1.0644
O2B Ca2 2.386(4)
C22A H22A 0.9500
C22A C23A 1.3949
C23A H23A 0.9500
C23A C24A 1.3841
C25A H25A 0.9900
C25A H25B 0.9900
C25A C26A 1.5211
C26A O7B 1.244(3)
C27A H27A 0.9800
C27A H27B 0.9800
C27A H27C 0.9800
C28A H28A 0.9800
C28A H28B 0.9800
C28A H28C 0.9800
C29A H29A 0.9800
C29A H29B 0.9800
C29A H29C 0.9800
Ca2 O1B 2.4041
Ca2 O9A 2.446(4)
Ca2 O5B 2.462(4)
Ca2 O6 2.647(3)
Ca2 O7B 2.412(3)
Ca2 C26B 2.894(4)
Ca2 O14 2.454(4)
O1B H1BA 0.7833
O1B H1BB 0.9255
O9A H9AA 0.9491
O9A H9AB 0.8842
O5B C1B 1.232(6)
O6 C26B 1.254(5)
O8B C1B 1.261(6)
N1B C2B 1.472(7)
N1B C3B 1.331(6)
N1B C4B 1.378(6)
N2B C3B 1.344(6)
N2B C9B 1.398(6)
N2B C10B 1.482(6)
N3B C17B 1.471(6)
N3B C18B 1.333(6)
N3B C19B 1.391(6)
N4B C18B 1.336(6)
N4B C24B 1.395(6)
N4B C25B 1.455(6)
C1B C2B 1.521(7)
C2B H2BC 0.9900
C2B H2BD 0.9900
C3B H3B 0.9500
C4B C5B 1.403(7)
C4B C9B 1.403(7)
C5B H5B 0.9500
C5B C6B 1.374(8)
C6B H6B 0.9500
C6B C7B 1.402(9)
C7B H7B 0.9500
C7B C8B 1.390(8)
C8B H8B 0.9500
C8B C9B 1.390(7)
C10B H10C 0.9900
C10B H10D 0.9900
C10B C11B 1.510(7)
C11B C12B 1.395(7)
C11B C16B 1.408(6)
C12B C13B 1.392(7)
C12B C29B 1.524(7)
C13B H13B 0.9500
C13B C14B 1.377(7)
C14B C15B 1.418(7)
C14B C28B 1.510(7)
C15B C16B 1.403(7)
C15B C17B 1.510(6)
C16B C27B 1.518(7)
C17B H17C 0.9900
C17B H17D 0.9900
C18B H18B 0.9500
C19B C20B 1.395(6)
C19B C24B 1.391(6)
C20B H20B 0.9500
C20B C21B 1.383(7)
C21B H21B 0.9500
C21B C22B 1.393(7)
C22B H22B 0.9500
C22B C23B 1.383(7)
C23B H23B 0.9500
C23B C24B 1.394(6)
C25B H25C 0.9900
C25B H25D 0.9900
C25B C26B 1.513(6)
C27B H27D 0.9800
C27B H27E 0.9800
C27B H27F 0.9800
C28B H28D 0.9800
C28B H28E 0.9800
C28B H28F 0.9800
C29B H29D 0.9800
C29B H29E 0.9800
C29B H29F 0.9800
O9 H9A 0.8689
O9 H9B 0.8709
O14 H14A 0.9429
O14 H14B 0.9412
O HA 0.8703
O HB 0.8703
O0B O1 1.016(12)
O2 H2A 0.8704
O2 H2B 0.8699
O3 H3C 0.85(6)
O3 H3D 0.86(10)
O5 O0A 1.340(7)
O7 H7C 1.0193
O7 H7D 1.0151
O4B H4BA 0.8693
O4B H4BB 0.7571

loop_
_geom_torsion_atom_site_label_1
_geom_torsion_atom_site_label_2
_geom_torsion_atom_site_label_3
_geom_torsion_atom_site_label_4
_geom_torsion
Ca1 O5A C1A O6A -4.8(11)
Ca1 O5A C1A C2A 177.3(3)
Ca1 O5A C1A O6B 50.2(17)
Ca1 O8 C26A C25A -178.89(6)
Ca1 O8 C26A O7B 1.6(3)
Ca1 O7A C26B Ca2 145.0(6)
Ca1 O7A C26B O6 149.5(4)
Ca1 O7A C26B C25B -30.8(7)
Ca1 C26A O7B Ca2 -156.4(6)
O5A C1A C2A N1A 160.8(5)
O5A C1A O6B O6A -116.2(16)
O8 C26A O7B Ca1 -1.7(3)
O8 C26A O7B Ca2 -158.0(5)
O6A C1A C2A N1A -17.2(9)
N1A C4A C5A C6A 177.3(5)
N1A C4A C9A N2A 0.8(5)
N1A C4A C9A C8A -178.7(5)
N2A C10A C11A C12A -96.7(5)
N2A C10A C11A C16A 83.2(5)
N3A C19A C20A C21A -179.0(4)
N3A C19A C24A N4A -2.6(4)
N3A C19A C24A C23A 178.8(2)
N4A C25A C26A O8 9.0(3)
N4A C25A C26A O7B -171.5(3)
C2A N1A C3A N2A -179.1(5)
C2A N1A C4A C5A 1.0(9)
C2A N1A C4A C9A 178.9(5)
C2A C1A O6B O6A 113.6(15)
C3A N1A C2A C1A -82.8(6)
C3A N1A C4A C5A -178.7(6)
C3A N1A C4A C9A -0.8(6)
C3A N2A C9A C4A -0.4(6)
C3A N2A C9A C8A 178.9(5)
C3A N2A C10A C11A 1.0(7)
C4A N1A C2A C1A 97.5(6)
C4A N1A C3A N2A 0.6(6)
C4A C5A C6A C7A 1.0(9)
C5A C4A C9A N2A 178.9(5)
C5A C4A C9A C8A -0.5(8)
C5A C6A C7A C8A -0.8(9)
C6A C7A C8A C9A -0.1(8)
C7A C8A C9A N2A -178.6(5)
C7A C8A C9A C4A 0.7(8)
C9A N2A C3A N1A -0.1(6)
C9A N2A C10A C11A -177.9(4)
C9A C4A C5A C6A -0.4(8)
C10A N2A C3A N1A -179.1(5)
C10A N2A C9A C4A 178.6(5)
C10A N2A C9A C8A -2.0(9)
C10A C11A C12A C13A -176.4(4)
C10A C11A C12A C27A 4.9(6)
C10A C11A C16A C15A 177.0(4)
C10A C11A C16A C29A -3.6(6)
C11A C12A C13A C14A -2.2(7)
C12A C11A C16A C15A -3.0(7)
C12A C11A C16A C29A 176.3(4)
C12A C13A C14A C15A 0.1(7)
C12A C13A C14A C28A -178.4(4)
C13A C14A C15A C16A 0.5(7)
C13A C14A C15A C17A 179.8(4)
C14A C15A C16A C11A 1.0(7)
C14A C15A C16A C29A -178.4(4)
C14A C15A C17A N3A 85.1(6)
C16A C11A C12A C13A 3.7(7)
C16A C11A C12A C27A -175.0(4)
C16A C15A C17A N3A -95.7(6)
C17A N3A C18A N4A -180.0(5)
C17A N3A C19A C20A 1.1(6)
C17A N3A C19A C24A -178.5(4)
C17A C15A C16A C11A -178.3(4)
C17A C15A C16A C29A 2.4(6)
C18A N3A C17A C15A 1.3(8)
C18A N3A C19A C20A -178.6(3)
C18A N3A C19A C24A 1.8(4)
C18A N4A C24A C19A 2.4(4)
C18A N4A C24A C23A -179.1(2)
C18A N4A C25A C26A 92.2(4)
C19A N3A C17A C15A -178.2(4)
C19A N3A C18A N4A -0.4(5)
C19A C20A C21A C22A 0.6(4)
C20A C19A C24A N4A 177.8(2)
C20A C19A C24A C23A -0.9(2)
C20A C21A C22A C23A -1.3(5)
C21A C22A C23A C24A 0.9(3)
C22A C23A C24A N4A -178.2(2)
C22A C23A C24A C19A 0.1(2)
C24A N4A C18A N3A -1.3(5)
C24A N4A C25A C26A -91.1(4)
C24A C19A C20A C21A 0.51(15)
C25A N4A C18A N3A 176.0(3)
C25A N4A C24A C19A -174.7(3)
C25A N4A C24A C23A 3.8(5)
C25A C26A O7B Ca1 178.81(5)
C25A C26A O7B Ca2 22.5(6)
C27A C12A C13A C14A 176.5(4)
C28A C14A C15A C16A 178.9(4)
C28A C14A C15A C17A -1.8(6)
Ca2 O7A C26B O6 4.5(5)
Ca2 O7A C26B C25B -175.8(3)
Ca2 O5B C1B O8B -21.8(9)
Ca2 O5B C1B C2B 162.3(3)
Ca2 O6 C26B O7A -4.1(5)
Ca2 O6 C26B C25B 176.2(4)
O5B C1B C2B N1B -149.5(5)
O8B C1B C2B N1B 34.2(6)
N1B C4B C5B C6B -177.2(5)
N1B C4B C9B N2B 0.1(5)
N1B C4B C9B C8B 179.0(4)
N2B C10B C11B C12B 92.5(5)
N2B C10B C11B C16B -86.3(5)
N3B C19B C20B C21B 178.7(4)
N3B C19B C24B N4B 0.6(5)
N3B C19B C24B C23B -178.6(4)
N4B C25B C26B O7A -177.7(4)
N4B C25B C26B O6 2.1(7)
C2B N1B C3B N2B 178.4(4)
C2B N1B C4B C5B 0.8(9)
C2B N1B C4B C9B -178.1(4)
C3B N1B C2B C1B 98.8(6)
C3B N1B C4B C5B 178.4(5)
C3B N1B C4B C9B -0.5(5)
C3B N2B C9B C4B 0.3(5)
C3B N2B C9B C8B -178.5(5)
C3B N2B C10B C11B 5.7(7)
C4B N1B C2B C1B -84.0(6)
C4B N1B C3B N2B 0.7(6)
C4B C5B C6B C7B -2.3(8)
C5B C4B C9B N2B -178.9(5)
C5B C4B C9B C8B 0.0(8)
C5B C6B C7B C8B 1.6(9)
C6B C7B C8B C9B 0.0(8)
C7B C8B C9B N2B 177.8(5)
C7B C8B C9B C4B -0.8(7)
C9B N2B C3B N1B -0.6(6)
C9B N2B C10B C11B -172.9(4)
C9B C4B C5B C6B 1.5(8)
C10B N2B C3B N1B -179.5(4)
C10B N2B C9B C4B 179.1(4)
C10B N2B C9B C8B 0.3(8)
C10B C11B C12B C13B -178.9(4)
C10B C11B C12B C29B -1.0(7)
C10B C11B C16B C15B -179.5(4)
C10B C11B C16B C27B 0.4(7)
C11B C12B C13B C14B -0.1(7)
C12B C11B C16B C15B 1.7(7)
C12B C11B C16B C27B -178.4(4)
C12B C13B C14B C15B -1.2(7)
C12B C13B C14B C28B 175.3(4)
C13B C14B C15B C16B 2.8(7)
C13B C14B C15B C17B -177.4(4)
C14B C15B C16B C11B -3.1(7)
C14B C15B C16B C27B 177.1(4)
C14B C15B C17B N3B -88.6(5)
C16B C11B C12B C13B -0.1(7)
C16B C11B C12B C29B 177.8(4)
C16B C15B C17B N3B 91.2(5)
C17B N3B C18B N4B -179.6(4)
C17B N3B C19B C20B -2.4(8)
C17B N3B C19B C24B 179.0(4)
C17B C15B C16B C11B 177.2(4)
C17B C15B C16B C27B -2.7(7)
C18B N3B C17B C15B 3.7(7)
C18B N3B C19B C20B 178.5(5)
C18B N3B C19B C24B -0.1(5)
C18B N4B C24B C19B -0.9(5)
C18B N4B C24B C23B 178.2(5)
C18B N4B C25B C26B -97.8(5)
C19B N3B C17B C15B -175.3(4)
C19B N3B C18B N4B -0.5(5)
C19B C20B C21B C22B 1.5(7)
C20B C19B C24B N4B -178.1(4)
C20B C19B C24B C23B 2.7(7)
C20B C21B C22B C23B 0.0(8)
C21B C22B C23B C24B -0.3(7)
C22B C23B C24B N4B -180.0(4)
C22B C23B C24B C19B -1.0(7)
C24B N4B C18B N3B 0.9(5)
C24B N4B C25B C26B 83.5(6)
C24B C19B C20B C21B -2.8(6)
C25B N4B C18B N3B -178.0(4)
C25B N4B C24B C19B 178.0(4)
C25B N4B C24B C23B -2.9(8)
C28B C14B C15B C16B -173.6(4)
C28B C14B C15B C17B 6.2(7)
C29B C12B C13B C14B -178.1(4)
O6B O6A C1A O5A 93(2)
O6B O6A C1A C2A -89(2)
O6B C1A C2A N1A -68.7(17)
